data_7228552
loop_
_publ_author_name
'Zhang, Pan'
'Bolla, Geetha'
'Qiu, Gege'
'Shu, Zhibin'
'Yan, Qingqing'
'Li, Qingyuan'
'Ding, Shang'
'Ni, Zhenjie'
'Zhu, Weigang'
'dong, huanli'
'Zhen, Yonggang'
'Hu, Wenping'

_publ_section_title
;
 Halogen bond cocrystal polymorphs of the
 1,4--di(4&#x2019;--pyridyl)--1,3--diacetylene
;
_journal_name_full CrystEngComm
_journal_paper_doi 10.1039/C7CE00892A
_journal_year 2017
_chemical_formula_moiety 'C14 H8 N2, C6 F3 I3'
_chemical_formula_sum 'C20 H8 F3 I3 N2'
_chemical_formula_weight 713.98
_chemical_name_systematic
;
 ?
;
_space_group_crystal_system monoclinic
_space_group_IT_number 14
_space_group_name_Hall '-P 2yn'
_space_group_name_H-M_alt 'P 1 21/n 1'
_symmetry_space_group_name_Hall '-P 2yn'
_symmetry_space_group_name_H-M 'P 1 21/n 1'
_atom_sites_solution_hydrogens geom
_atom_sites_solution_primary direct
_audit_creation_date 2016-08-16
_audit_creation_method
;
Olex2 1.2
(compiled 2016.02.19 svn.r3266 for OlexSys, GUI svn.r5155)
;
_audit_update_record
;
2017-03-14 deposited with the CCDC.
2017-06-22 downloaded from the CCDC.
;
_cell_angle_alpha 90
_cell_angle_beta 97.88(3)
_cell_angle_gamma 90
_cell_formula_units_Z 4
_cell_length_a 10.309(2)
_cell_length_b 8.9709(18)
_cell_length_c 22.251(5)
_cell_measurement_reflns_used 6402
_cell_measurement_temperature 173.1500
_cell_measurement_theta_max 27.4717
_cell_measurement_theta_min 2.0798
_cell_volume 2038.4(7)
_computing_cell_refinement 'CrystalClear (Rigaku Inc., 2007)'
_computing_data_collection 'CrystalClear (Rigaku Inc., 2007)'
_computing_data_reduction 'CrystalClear (Rigaku Inc., 2007)'
_computing_molecular_graphics 'Olex2 (Dolomanov et al., 2009)'
_computing_publication_material 'CIFTAB (Sheldrick, 2013)'
_computing_structure_refinement 'SHELXL (Sheldrick, 2014)'
_computing_structure_solution
;
'SHELXT (Sheldrick, 2014)'
;
_diffrn_ambient_temperature 173.1500
_diffrn_detector_area_resol_mean 28.5714
_diffrn_measured_fraction_theta_full 0.990
_diffrn_measured_fraction_theta_max 0.987
_diffrn_measurement_details
;
scan:
    Number of images: 360
               Slice: -110.0000 - 70.0000
         Image width: 0.5000
            Exp time: 10.0000
       Rotation axis: Omega
               Omega: 0.0000
                 Chi: 45.0000
                 Phi: 180.0000
                 XTD: 45.1189
              2theta: -19.9699
scan:
    Number of images: 300
               Slice: -80.0000 - 70.0000
         Image width: 0.5000
            Exp time: 10.0000
       Rotation axis: Omega
               Omega: 0.0000
                 Chi: 45.0000
                 Phi: 0.0000
                 XTD: 45.1189
              2theta: -19.9699
;
_diffrn_measurement_device
;
Saturn724+ (2x2 bin mode)
;
_diffrn_measurement_device_details
;
AFC10: Fixed Chi 2 circle
;
_diffrn_measurement_device_type 'Saturn724+ CCD'
_diffrn_measurement_method '\w scans at fixed \c = 45\%'
_diffrn_orient_matrix_type d*Trek
_diffrn_orient_matrix_UB_11 -0.0597
_diffrn_orient_matrix_UB_12 -0.0775
_diffrn_orient_matrix_UB_13 0.0034
_diffrn_orient_matrix_UB_21 -0.0195
_diffrn_orient_matrix_UB_22 0.0198
_diffrn_orient_matrix_UB_23 0.1080
_diffrn_orient_matrix_UB_31 -0.0385
_diffrn_orient_matrix_UB_32 0.0213
_diffrn_orient_matrix_UB_33 -0.0109
_diffrn_radiation_detector CCD
_diffrn_radiation_monochromator 'Graphite Monochromator'
_diffrn_radiation_type MoK\a
_diffrn_radiation_wavelength 0.71073
_diffrn_reflns_av_R_equivalents 0.0379
_diffrn_reflns_av_unetI/netI 0.0357
_diffrn_reflns_Laue_measured_fraction_full 0.990
_diffrn_reflns_Laue_measured_fraction_max 0.987
_diffrn_reflns_limit_h_max 13
_diffrn_reflns_limit_h_min -13
_diffrn_reflns_limit_k_max 11
_diffrn_reflns_limit_k_min -11
_diffrn_reflns_limit_l_max 28
_diffrn_reflns_limit_l_min -28
_diffrn_reflns_number 14221
_diffrn_reflns_point_group_measured_fraction_full 0.990
_diffrn_reflns_point_group_measured_fraction_max 0.987
_diffrn_reflns_theta_full 26.000
_diffrn_reflns_theta_max 27.486
_diffrn_reflns_theta_min 2.080
_diffrn_source 'Sealed Tube'
_diffrn_source_current 30.0000
_diffrn_source_power 1.5000
_diffrn_source_voltage 50.0000
_exptl_absorpt_coefficient_mu 4.635
_exptl_absorpt_correction_T_max 1.00000
_exptl_absorpt_correction_T_min 0.40112
_exptl_absorpt_correction_type multi-scan
_exptl_absorpt_process_details 'CrystalClear (Rigaku Inc., 2007)'
_exptl_crystal_colour Colorless
_exptl_crystal_density_diffrn 2.327
_exptl_crystal_description Plate
_exptl_crystal_F_000 1312
_exptl_crystal_size_max 0.248
_exptl_crystal_size_mid 0.121
_exptl_crystal_size_min 0.071
_refine_diff_density_max 0.561
_refine_diff_density_min -0.544
_refine_diff_density_rms 0.126
_refine_ls_extinction_method none
_refine_ls_goodness_of_fit_ref 1.260
_refine_ls_hydrogen_treatment constr
_refine_ls_matrix_type full
_refine_ls_number_parameters 253
_refine_ls_number_reflns 4621
_refine_ls_number_restraints 0
_refine_ls_restrained_S_all 1.260
_refine_ls_R_factor_all 0.0462
_refine_ls_R_factor_gt 0.0413
_refine_ls_shift/su_max 0.001
_refine_ls_shift/su_mean 0.000
_refine_ls_structure_factor_coef Fsqd
_refine_ls_weighting_details 'w=1/[\s^2^(Fo^2^)+(0.0090P)^2^+5.2290P] where P=(Fo^2^+2Fc^2^)/3'
_refine_ls_weighting_scheme calc
_refine_ls_wR_factor_gt 0.0641
_refine_ls_wR_factor_ref 0.0657
_reflns_Friedel_coverage 0.000
_reflns_number_gt 4336
_reflns_number_total 4621
_reflns_threshold_expression 'I > 2\s(I)'
_cod_data_source_file c7ce00892a2.cif
_cod_data_source_block sa4967
_cod_database_code 7228552
_shelxl_version_number 2013-4
_shelx_space_group_comment
;
The symmetry employed for this shelxl refinement is uniquely defined
by the following loop, which should always be used as a source of
symmetry information in preference to the above space-group names.
They are only intended as comments.
;
_diffrn_number_total 4920
_olex2_refinement_description
;
1. Fixed Uiso
 At 1.2 times of:
  All C(H) groups
2.a Aromatic/amide H refined with riding coordinates:
 C7(H7), C8(H8), C10(H10), C11(H11), C17(H17), C18(H18), C19(H19), C20(H20)
;
_olex2_submission_special_instructions 'No special instructions were received'

loop_
_space_group_symop_operation_xyz
'x, y, z'
'-x+1/2, y+1/2, -z+1/2'
'-x, -y, -z'
'x-1/2, -y-1/2, z-1/2'

loop_
_atom_site_label
_atom_site_type_symbol
_atom_site_fract_x
_atom_site_fract_y
_atom_site_fract_z
_atom_site_U_iso_or_equiv
_atom_site_adp_type
_atom_site_occupancy
_atom_site_site_symmetry_order
_atom_site_calc_flag
_atom_site_refinement_flags_posn
N1 N 0.4979(4) 0.2435(5) 0.45153(18) 0.0257(9) Uani 1 1 d .
N2 N -0.3078(4) 1.0850(5) 0.6256(2) 0.0333(10) Uani 1 1 d .
C7 C 0.4450(5) 0.2102(6) 0.5014(2) 0.0286(11) Uani 1 1 d .
H7 H 0.4729 0.1240 0.5225 0.034 Uiso 1 1 calc R
C8 C 0.3513(5) 0.2966(6) 0.5231(2) 0.0265(11) Uani 1 1 d .
H8 H 0.3172 0.2684 0.5579 0.032 Uiso 1 1 calc R
C9 C 0.3084(4) 0.4254(5) 0.4927(2) 0.0210(10) Uani 1 1 d .
C10 C 0.3637(5) 0.4624(6) 0.4408(2) 0.0263(11) Uani 1 1 d .
H10 H 0.3381 0.5482 0.4189 0.032 Uiso 1 1 calc R
C11 C 0.4569(5) 0.3688(6) 0.4229(2) 0.0265(11) Uani 1 1 d .
H11 H 0.4938 0.3947 0.3885 0.032 Uiso 1 1 calc R
C12 C 0.2111(5) 0.5201(6) 0.5145(2) 0.0276(11) Uani 1 1 d .
C13 C 0.1311(5) 0.5989(6) 0.5325(2) 0.0276(11) Uani 1 1 d .
C14 C 0.0393(5) 0.6925(6) 0.5520(2) 0.0288(11) Uani 1 1 d .
C15 C -0.0390(5) 0.7765(6) 0.5684(2) 0.0293(11) Uani 1 1 d .
C16 C -0.1306(4) 0.8802(6) 0.5876(2) 0.0240(10) Uani 1 1 d .
C17 C -0.2009(5) 0.8471(6) 0.6349(2) 0.0278(11) Uani 1 1 d .
H17 H -0.1902 0.7560 0.6549 0.033 Uiso 1 1 calc R
C18 C -0.2874(5) 0.9529(6) 0.6517(2) 0.0307(12) Uani 1 1 d .
H18 H -0.3342 0.9294 0.6833 0.037 Uiso 1 1 calc R
C19 C -0.2407(5) 1.1160(6) 0.5799(3) 0.0344(13) Uani 1 1 d .
H19 H -0.2543 1.2076 0.5605 0.041 Uiso 1 1 calc R
C20 C -0.1513(5) 1.0177(6) 0.5598(2) 0.0329(12) Uani 1 1 d .
H20 H -0.1061 1.0442 0.5280 0.039 Uiso 1 1 calc R
I1 I 1.01864(4) -0.40327(4) 0.30907(2) 0.03773(10) Uani 1 1 d .
I2 I 0.67688(3) 0.09596(4) 0.37866(2) 0.02493(8) Uani 1 1 d .
I3 I 1.05266(3) 0.20892(4) 0.19612(2) 0.02530(8) Uani 1 1 d .
F1 F 0.8140(3) -0.2212(3) 0.37002(14) 0.0385(8) Uani 1 1 d .
F2 F 0.8293(3) 0.2505(3) 0.27970(13) 0.0310(7) Uani 1 1 d .
F3 F 1.1030(3) -0.1342(3) 0.22894(13) 0.0302(7) Uani 1 1 d .
C1 C 0.9585(4) -0.1820(5) 0.2993(2) 0.0211(10) Uani 1 1 d .
C2 C 0.8625(4) -0.1270(5) 0.3315(2) 0.0232(10) Uani 1 1 d .
C3 C 0.8158(4) 0.0159(5) 0.3257(2) 0.0213(10) Uani 1 1 d .
C4 C 0.8707(4) 0.1074(5) 0.2859(2) 0.0207(10) Uani 1 1 d .
C5 C 0.9665(4) 0.0604(5) 0.25232(19) 0.0199(10) Uani 1 1 d .
C6 C 1.0089(4) -0.0847(6) 0.2601(2) 0.0226(10) Uani 1 1 d .

loop_
_atom_site_aniso_label
_atom_site_aniso_U_11
_atom_site_aniso_U_22
_atom_site_aniso_U_33
_atom_site_aniso_U_23
_atom_site_aniso_U_13
_atom_site_aniso_U_12
N1 0.027(2) 0.026(2) 0.027(2) -0.0046(18) 0.0109(17) 0.0028(18)
N2 0.029(2) 0.032(3) 0.040(3) -0.005(2) 0.0109(19) 0.007(2)
C7 0.025(2) 0.029(3) 0.032(3) 0.004(2) 0.006(2) 0.003(2)
C8 0.027(2) 0.026(3) 0.029(3) 0.003(2) 0.012(2) 0.001(2)
C9 0.018(2) 0.019(2) 0.027(2) -0.007(2) 0.0050(18) -0.0001(19)
C10 0.028(2) 0.024(3) 0.028(3) -0.001(2) 0.007(2) 0.000(2)
C11 0.030(3) 0.029(3) 0.022(2) 0.000(2) 0.011(2) 0.005(2)
C12 0.025(2) 0.023(3) 0.035(3) -0.005(2) 0.009(2) 0.003(2)
C13 0.026(2) 0.020(3) 0.038(3) -0.002(2) 0.007(2) 0.000(2)
C14 0.024(2) 0.024(3) 0.040(3) -0.006(2) 0.007(2) -0.001(2)
C15 0.026(2) 0.028(3) 0.035(3) -0.002(2) 0.010(2) 0.002(2)
C16 0.020(2) 0.026(3) 0.025(2) -0.008(2) 0.0020(19) 0.000(2)
C17 0.026(2) 0.028(3) 0.028(3) 0.002(2) 0.000(2) 0.000(2)
C18 0.026(2) 0.038(3) 0.030(3) -0.004(2) 0.009(2) 0.003(2)
C19 0.040(3) 0.022(3) 0.044(3) 0.001(2) 0.015(3) 0.008(2)
C20 0.038(3) 0.027(3) 0.037(3) 0.000(2) 0.018(2) 0.003(2)
I1 0.0475(2) 0.02130(19) 0.0487(2) 0.00607(16) 0.02190(17) 0.00845(16)
I2 0.02227(15) 0.02601(18) 0.02873(17) -0.00227(14) 0.01144(12) 0.00124(13)
I3 0.02955(16) 0.02380(17) 0.02444(16) 0.00306(14) 0.01046(12) -0.00225(14)
F1 0.0475(18) 0.0263(17) 0.0495(19) 0.0113(15) 0.0342(16) 0.0030(14)
F2 0.0355(16) 0.0202(16) 0.0400(17) 0.0056(13) 0.0149(13) 0.0060(13)
F3 0.0317(15) 0.0291(17) 0.0344(16) 0.0003(13) 0.0210(13) 0.0061(13)
C1 0.024(2) 0.014(2) 0.027(2) 0.002(2) 0.0101(19) -0.0004(19)
C2 0.024(2) 0.021(3) 0.027(2) 0.002(2) 0.0130(19) -0.001(2)
C3 0.020(2) 0.022(3) 0.024(2) -0.003(2) 0.0095(18) 0.0008(19)
C4 0.023(2) 0.018(2) 0.021(2) 0.000(2) 0.0026(18) 0.0037(19)
C5 0.024(2) 0.020(2) 0.017(2) -0.0023(19) 0.0070(18) -0.0038(19)
C6 0.019(2) 0.027(3) 0.022(2) -0.002(2) 0.0064(18) 0.004(2)

loop_
_atom_type_symbol
_atom_type_description
_atom_type_scat_dispersion_real
_atom_type_scat_dispersion_imag
_atom_type_scat_source
C C 0.0033 0.0016 'International Tables Vol C Tables 4.2.6.8 and 6.1.1.4'
H H 0.0000 0.0000 'International Tables Vol C Tables 4.2.6.8 and 6.1.1.4'
F F 0.0171 0.0103 'International Tables Vol C Tables 4.2.6.8 and 6.1.1.4'
I I -0.4742 1.8119 'International Tables Vol C Tables 4.2.6.8 and 6.1.1.4'
N N 0.0061 0.0033 'International Tables Vol C Tables 4.2.6.8 and 6.1.1.4'

loop_
_geom_angle_atom_site_label_1
_geom_angle_atom_site_label_2
_geom_angle_atom_site_label_3
_geom_angle
C11 N1 C7 116.6(4)
C18 N2 C19 116.9(4)
N1 C7 H7 118.3
N1 C7 C8 123.5(5)
C8 C7 H7 118.3
C7 C8 H8 120.2
C7 C8 C9 119.5(4)
C9 C8 H8 120.2
C8 C9 C10 117.6(4)
C8 C9 C12 121.2(4)
C10 C9 C12 121.2(5)
C9 C10 H10 120.8
C11 C10 C9 118.4(5)
C11 C10 H10 120.8
N1 C11 C10 124.4(4)
N1 C11 H11 117.8
C10 C11 H11 117.8
C13 C12 C9 179.7(6)
C12 C13 C14 178.4(6)
C15 C14 C13 178.5(6)
C14 C15 C16 178.5(6)
C17 C16 C15 121.4(5)
C20 C16 C15 120.9(4)
C20 C16 C17 117.7(4)
C16 C17 H17 120.7
C18 C17 C16 118.5(5)
C18 C17 H17 120.7
N2 C18 C17 124.3(5)
N2 C18 H18 117.8
C17 C18 H18 117.8
N2 C19 H19 118.4
N2 C19 C20 123.2(5)
C20 C19 H19 118.4
C16 C20 C19 119.3(5)
C16 C20 H20 120.4
C19 C20 H20 120.4
C2 C1 I1 120.5(3)
C6 C1 I1 122.3(3)
C6 C1 C2 117.1(4)
F1 C2 C1 117.2(4)
F1 C2 C3 119.4(4)
C3 C2 C1 123.3(4)
C2 C3 I2 121.6(3)
C2 C3 C4 116.6(4)
C4 C3 I2 121.7(3)
F2 C4 C3 118.5(4)
F2 C4 C5 118.1(4)
C3 C4 C5 123.3(4)
C4 C5 I3 121.2(4)
C6 C5 I3 121.4(3)
C6 C5 C4 117.2(4)
F3 C6 C1 118.5(4)
F3 C6 C5 119.1(4)
C5 C6 C1 122.4(4)

loop_
_geom_bond_atom_site_label_1
_geom_bond_atom_site_label_2
_geom_bond_distance
N1 C7 1.335(6)
N1 C11 1.332(6)
N2 C18 1.323(7)
N2 C19 1.336(6)
C7 H7 0.9300
C7 C8 1.377(6)
C8 H8 0.9300
C8 C9 1.380(7)
C9 C10 1.397(6)
C9 C12 1.448(6)
C10 H10 0.9300
C10 C11 1.375(6)
C11 H11 0.9300
C12 C13 1.196(7)
C13 C14 1.379(7)
C14 C15 1.197(7)
C15 C16 1.433(6)
C16 C17 1.390(6)
C16 C20 1.383(7)
C17 H17 0.9300
C17 C18 1.388(7)
C18 H18 0.9300
C19 H19 0.9300
C19 C20 1.392(7)
C20 H20 0.9300
I1 C1 2.082(5)
I2 C3 2.102(4)
I3 C5 2.105(4)
F1 C2 1.347(5)
F2 C4 1.353(5)
F3 C6 1.344(5)
C1 C2 1.390(6)
C1 C6 1.385(6)
C2 C3 1.369(7)
C3 C4 1.384(6)
C4 C5 1.384(6)
C5 C6 1.377(7)

loop_
_geom_torsion_atom_site_label_1
_geom_torsion_atom_site_label_2
_geom_torsion_atom_site_label_3
_geom_torsion_atom_site_label_4
_geom_torsion
N1 C7 C8 C9 -0.3(8)
N2 C19 C20 C16 0.6(9)
C7 N1 C11 C10 -1.1(8)
C7 C8 C9 C10 -0.3(7)
C7 C8 C9 C12 -179.3(5)
C8 C9 C10 C11 0.1(7)
C9 C10 C11 N1 0.6(8)
C11 N1 C7 C8 0.9(8)
C12 C9 C10 C11 179.2(5)
C15 C16 C17 C18 179.5(5)
C15 C16 C20 C19 -179.7(5)
C16 C17 C18 N2 -0.2(8)
C17 C16 C20 C19 -0.2(8)
C18 N2 C19 C20 -0.9(8)
C19 N2 C18 C17 0.7(8)
C20 C16 C17 C18 0.0(7)
I1 C1 C2 F1 2.0(6)
I1 C1 C2 C3 -177.9(4)
I1 C1 C6 F3 -2.3(6)
I1 C1 C6 C5 178.1(4)
I2 C3 C4 F2 -2.6(6)
I2 C3 C4 C5 177.1(4)
I3 C5 C6 F3 -3.1(6)
I3 C5 C6 C1 176.5(4)
F1 C2 C3 I2 3.2(7)
F1 C2 C3 C4 179.2(4)
F2 C4 C5 I3 2.9(6)
F2 C4 C5 C6 178.9(4)
C1 C2 C3 I2 -177.0(4)
C1 C2 C3 C4 -0.9(7)
C2 C1 C6 F3 179.2(4)
C2 C1 C6 C5 -0.4(7)
C2 C3 C4 F2 -178.7(4)
C2 C3 C4 C5 1.0(7)
C3 C4 C5 I3 -176.8(4)
C3 C4 C5 C6 -0.8(7)
C4 C5 C6 F3 -179.1(4)
C4 C5 C6 C1 0.5(7)
C6 C1 C2 F1 -179.5(4)
C6 C1 C2 C3 0.6(8)
